data_7705467
loop_
_publ_author_name
'Zhang, Jia-Rong'
'Lee, Jey-Jau'
'Su, Chun-Hao'
'Tsai, Meng-Jung'
'Li, Chih-Yu'
'Wu, Jing-Yun'

_publ_section_title
;
 From lamellar net to bilayered-lamella and to porous pillared-bilayer:
 reversible crystal-to-crystal transformation, CO<sub>2</sub> adsorption,
 and fluorescence detection of Fe<sup>3+</sup>, Al<sup>3+</sup>,
 Cr<sup>3+</sup>, MnO<sub>4</sub><sup>-</sup>, and
 Cr<sub>2</sub>O<sub>7</sub><sup>2-</sup> in water.
;
_journal_issue 40
_journal_name_full 'Dalton transactions (Cambridge, England : 2003)'
_journal_page_first 14201
_journal_page_last 14215
_journal_paper_doi 10.1039/d0dt02606a
_journal_volume 49
_journal_year 2020
_chemical_formula_sum 'C41 H30 N6 O11 Zn2'
_chemical_formula_weight 913.45
_space_group_crystal_system monoclinic
_space_group_IT_number 14
_space_group_name_Hall '-P 2ybc'
_space_group_name_H-M_alt 'P 1 21/c 1'
_atom_sites_solution_hydrogens geom
_audit_creation_method SHELXL-2014/7
_audit_update_record
;
2020-03-19 deposited with the CCDC.	2020-09-21 downloaded from the CCDC.
;
_cell_angle_alpha 90.000(5)
_cell_angle_beta 101.547(5)
_cell_angle_gamma 90.000(5)
_cell_formula_units_Z 2
_cell_length_a 19.898(5)
_cell_length_b 7.618(5)
_cell_length_c 16.128(5)
_cell_measurement_reflns_used 9948
_cell_measurement_temperature 150(2)
_cell_measurement_theta_max 26.38
_cell_measurement_theta_min 3.06
_cell_volume 2395.3(18)
_computing_cell_refinement 'Bruker D8 Venture'
_computing_data_collection 'Bruker D8 Venture'
_computing_data_reduction 'Bruker SAINT'
_computing_molecular_graphics 'Bruker SHELXTL'
_computing_publication_material 'Bruker SHELXTL'
_computing_structure_refinement 'SHELXL-2014/7 (Sheldrick, 2014)'
_computing_structure_solution 'SIR92 (Giacovazzo et al, 1993)'
_diffrn_ambient_temperature 150(2)
_diffrn_measured_fraction_theta_full 0.997
_diffrn_measured_fraction_theta_max 0.995
_diffrn_measurement_device_type 'Photon 100 CMOS detector'
_diffrn_measurement_method 'phi and omega scans'
_diffrn_radiation_type MoK\a
_diffrn_radiation_wavelength 0.71073
_diffrn_reflns_av_R_equivalents 0.0593
_diffrn_reflns_av_unetI/netI 0.0390
_diffrn_reflns_Laue_measured_fraction_full 0.997
_diffrn_reflns_Laue_measured_fraction_max 0.995
_diffrn_reflns_limit_h_max 24
_diffrn_reflns_limit_h_min -24
_diffrn_reflns_limit_k_max 9
_diffrn_reflns_limit_k_min -9
_diffrn_reflns_limit_l_max 18
_diffrn_reflns_limit_l_min -20
_diffrn_reflns_number 29909
_diffrn_reflns_point_group_measured_fraction_full 0.997
_diffrn_reflns_point_group_measured_fraction_max 0.995
_diffrn_reflns_theta_full 25.242
_diffrn_reflns_theta_max 26.394
_diffrn_reflns_theta_min 2.968
_exptl_absorpt_coefficient_mu 1.059
_exptl_absorpt_correction_type none
_exptl_crystal_colour yellow
_exptl_crystal_density_diffrn 1.267
_exptl_crystal_description plate
_exptl_crystal_F_000 932
_exptl_crystal_size_max 0.37
_exptl_crystal_size_mid 0.18
_exptl_crystal_size_min 0.05
_refine_diff_density_max 2.546
_refine_diff_density_min -0.877
_refine_diff_density_rms 0.199
_refine_ls_extinction_method none
_refine_ls_goodness_of_fit_ref 1.113
_refine_ls_hydrogen_treatment constr
_refine_ls_matrix_type full
_refine_ls_number_parameters 240
_refine_ls_number_reflns 4892
_refine_ls_number_restraints 0
_refine_ls_restrained_S_all 1.113
_refine_ls_R_factor_all 0.1095
_refine_ls_R_factor_gt 0.0911
_refine_ls_shift/su_max 0.000
_refine_ls_shift/su_mean 0.000
_refine_ls_structure_factor_coef Fsqd
_refine_ls_weighting_details 'w=1/[\s^2^(Fo^2^)+(0.1170P)^2^+27.2125P] where P=(Fo^2^+2Fc^2^)/3'
_refine_ls_weighting_scheme calc
_refine_ls_wR_factor_gt 0.2483
_refine_ls_wR_factor_ref 0.2654
_reflns_Friedel_coverage 0.000
_reflns_number_gt 4015
_reflns_number_total 4892
_reflns_threshold_expression 'I > 2\s(I)'
_cod_data_source_file d0dt02606a2.cif
_cod_data_source_block shelx
_cod_depositor_comments 'Adding full bibliography for 7705466--7705467.cif.'
_cod_original_sg_symbol_H-M 'P 21/c'
_cod_database_code 7705467
_shelx_shelxl_version_number 2014/7
_shelx_space_group_comment
;
The symmetry employed for this shelxl refinement is uniquely defined
by the following loop, which should always be used as a source of
symmetry information in preference to the above space-group names.
They are only intended as comments.
;

loop_
_space_group_symop_operation_xyz
'x, y, z'
'-x, y+1/2, -z+1/2'
'-x, -y, -z'
'x, -y-1/2, z-1/2'

loop_
_atom_site_label
_atom_site_type_symbol
_atom_site_fract_x
_atom_site_fract_y
_atom_site_fract_z
_atom_site_U_iso_or_equiv
_atom_site_adp_type
_atom_site_occupancy
_atom_site_site_symmetry_order
_atom_site_calc_flag
_atom_site_refinement_flags_posn
_atom_site_refinement_flags_adp
_atom_site_refinement_flags_occupancy
_atom_site_disorder_assembly
_atom_site_disorder_group
C1 C 0.4958(9) 0.453(2) 0.4864(17) 0.085(9) Uiso 0.5 1 d G . P A -1
C2 C 0.5596(10) 0.379(3) 0.4911(17) 0.129(15) Uiso 0.5 1 d G . P A -1
H2 H 0.5635 0.2666 0.4702 0.155 Uiso 0.5 1 calc R U P A -1
C3 C 0.6178(9) 0.472(3) 0.5270(13) 0.081(8) Uiso 0.5 1 d G . P A -1
H3 H 0.6608 0.4216 0.5302 0.098 Uiso 0.5 1 calc R U P A -1
C4 C 0.6120(9) 0.639(2) 0.5581(12) 0.058(6) Uiso 0.5 1 d G . P A -1
C5 C 0.5425(10) 0.880(2) 0.5844(14) 0.137(18) Uiso 0.5 1 d G . P A -1
H5 H 0.5817 0.9423 0.6086 0.165 Uiso 0.5 1 calc R U P A -1
C6 C 0.4787(11) 0.954(3) 0.5797(15) 0.148(17) Uiso 0.5 1 d G . P A -1
H6 H 0.4748 1.0667 0.6006 0.178 Uiso 0.5 1 calc R U P A -1
C7 C 0.4205(11) 0.862(3) 0.5438(13) 0.084(8) Uiso 0.5 1 d G . P A -1
H7 H 0.3775 0.9117 0.5406 0.101 Uiso 0.5 1 calc R U P A -1
C8 C 0.4263(9) 0.695(2) 0.5127(14) 0.091(9) Uiso 0.5 1 d G . P A -1
C9 C 0.4901(7) 0.6204(18) 0.5175(11) 0.079(8) Uiso 0.5 1 d G . P A -1
C10 C 0.5482(7) 0.7129(18) 0.5533(9) 0.097(12) Uiso 0.5 1 d G . P A -1
C11 C 0.429(2) 0.337(6) 0.445(2) 0.101(10) Uiso 0.5 1 d . . P A -1
C12 C 0.3592(10) 0.605(2) 0.4679(12) 0.038(4) Uiso 0.5 1 d . . P A -1
C13 C 0.2126(4) 0.1670(13) 0.4274(6) 0.042(2) Uani 1 1 d . . . . .
H13 H 0.1841 0.1341 0.4638 0.050 Uiso 1 1 calc R U . . .
C14 C 0.2732(5) 0.2514(18) 0.4604(7) 0.064(3) Uani 1 1 d . . . . .
H14 H 0.2847 0.2754 0.5180 0.077 Uiso 1 1 calc R U . . .
C15 C 0.3154(6) 0.299(2) 0.4097(7) 0.076(4) Uani 1 1 d . . . . .
C16 C 0.2969(6) 0.261(2) 0.3235(7) 0.078(4) Uani 1 1 d . . . . .
H16 H 0.3252 0.2927 0.2865 0.093 Uiso 1 1 calc R U . . .
C17 C 0.2360(5) 0.1761(15) 0.2948(6) 0.051(3) Uani 1 1 d . . . . .
H17 H 0.2240 0.1489 0.2375 0.061 Uiso 1 1 calc R U . . .
C18 C 0.0743(3) 0.1359(8) 0.0353(4) 0.0138(12) Uani 1 1 d . . . . .
C19 C 0.0917(3) -0.0271(8) 0.0042(4) 0.0138(12) Uani 1 1 d . . . . .
H19 H 0.1075 -0.1180 0.0416 0.017 Uiso 1 1 calc R U . . .
C20 C 0.0854(3) -0.0519(7) -0.0818(4) 0.0138(12) Uani 1 1 d . . . . .
C21 C 0.0619(3) 0.0835(8) -0.1383(4) 0.0139(12) Uani 1 1 d . . . . .
H21 H 0.0584 0.0674 -0.1961 0.017 Uiso 1 1 calc R U . . .
C22 C 0.0434(3) 0.2434(7) -0.1071(4) 0.0132(12) Uani 1 1 d . . . . .
C23 C 0.0501(3) 0.2702(7) -0.0211(4) 0.0144(12) Uani 1 1 d . . . . .
H23 H 0.0383 0.3780 -0.0010 0.017 Uiso 1 1 calc R U . . .
C24 C 0.0790(3) 0.1599(8) 0.1290(4) 0.0133(12) Uani 1 1 d . . . . .
C25 C 0.0999(3) -0.2310(8) -0.1137(4) 0.0148(12) Uani 1 1 d . . . . .
N1 N 0.3713(12) 0.432(4) 0.4438(16) 0.075(6) Uiso 0.5 1 d . . P A -1
N2 N 0.1932(3) 0.1305(8) 0.3450(4) 0.0218(12) Uani 1 1 d . . . . .
N4 N 0.0205(3) 0.3810(6) -0.1679(3) 0.0132(10) Uani 1 1 d . . . . .
H4A H -0.0018 0.4628 -0.1446 0.016 Uiso 1 1 calc R U . . .
H4B H -0.0082 0.3368 -0.2125 0.016 Uiso 1 1 calc R U . . .
O1 O 0.4339(17) 0.190(5) 0.423(2) 0.136(10) Uiso 0.5 1 d . . P A -1
O2 O 0.3102(11) 0.663(3) 0.4579(14) 0.094(6) Uiso 0.5 1 d . . P A -1
O3 O 0.1030(2) 0.0265(6) 0.1739(3) 0.0188(9) Uani 1 1 d . . . . .
O4 O 0.0609(3) 0.2997(6) 0.1569(3) 0.0224(10) Uani 1 1 d . . . . .
O5 O 0.1168(3) -0.3529(6) -0.0629(3) 0.0234(10) Uani 1 1 d . . . . .
O6 O 0.0934(2) -0.2504(5) -0.1946(3) 0.0165(9) Uani 1 1 d . . . . .
Zn1 Zn 0.10351(4) 0.00870(8) 0.29411(4) 0.0140(3) Uani 1 1 d . . . . .
C26 C 0.2611(11) 0.851(3) 0.1293(15) 0.058(5) Uiso 0.5 1 d . . P . .
H26 H 0.2429 0.8402 0.0718 0.070 Uiso 0.5 1 calc R U P . .
C27 C 0.2767(9) 0.732(2) 0.2657(11) 0.037(4) Uiso 0.5 1 d . . P . .
H27A H 0.3171 0.8037 0.2721 0.056 Uiso 0.5 1 calc R U P . .
H27B H 0.2892 0.6162 0.2869 0.056 Uiso 0.5 1 calc R U P . .
H27C H 0.2452 0.7829 0.2969 0.056 Uiso 0.5 1 calc R U P . .
C28 C 0.1899(8) 0.593(2) 0.1511(11) 0.036(4) Uiso 0.5 1 d . . P . .
H28A H 0.1667 0.6176 0.0942 0.053 Uiso 0.5 1 calc R U P . .
H28B H 0.1577 0.5996 0.1882 0.053 Uiso 0.5 1 calc R U P . .
H28C H 0.2092 0.4771 0.1537 0.053 Uiso 0.5 1 calc R U P . .
N5 N 0.2447(7) 0.7215(18) 0.1775(9) 0.033(3) Uiso 0.5 1 d . . P . .
O7 O 0.2973(10) 0.987(3) 0.1494(13) 0.083(5) Uiso 0.5 1 d . . P . .

loop_
_atom_site_aniso_label
_atom_site_aniso_U_11
_atom_site_aniso_U_22
_atom_site_aniso_U_33
_atom_site_aniso_U_23
_atom_site_aniso_U_13
_atom_site_aniso_U_12
C13 0.038(5) 0.055(5) 0.034(5) 0.000(4) 0.008(4) -0.020(4)
C14 0.051(6) 0.098(9) 0.039(6) -0.009(6) -0.001(4) -0.037(6)
C15 0.060(7) 0.118(11) 0.047(6) -0.003(7) 0.001(5) -0.057(7)
C16 0.052(6) 0.132(12) 0.050(6) 0.004(7) 0.012(5) -0.059(7)
C17 0.040(5) 0.076(7) 0.034(5) 0.007(5) 0.002(4) -0.024(5)
C18 0.019(3) 0.012(3) 0.012(3) -0.001(2) 0.005(2) -0.002(2)
C19 0.022(3) 0.010(3) 0.009(3) 0.001(2) 0.004(2) -0.001(2)
C20 0.021(3) 0.007(3) 0.013(3) 0.000(2) 0.002(2) 0.001(2)
C21 0.023(3) 0.010(3) 0.008(3) -0.003(2) 0.002(2) -0.003(2)
C22 0.024(3) 0.007(3) 0.008(3) 0.003(2) 0.003(2) 0.001(2)
C23 0.023(3) 0.008(3) 0.014(3) -0.003(2) 0.007(2) -0.001(2)
C24 0.017(3) 0.014(3) 0.010(3) -0.001(2) 0.004(2) -0.003(2)
C25 0.022(3) 0.009(3) 0.014(3) -0.002(2) 0.004(2) -0.002(2)
N2 0.025(3) 0.023(3) 0.018(3) 0.001(2) 0.007(2) -0.007(2)
N4 0.027(3) 0.006(2) 0.006(2) 0.0008(18) 0.004(2) 0.000(2)
O3 0.034(3) 0.013(2) 0.010(2) 0.0022(16) 0.0066(18) 0.0030(18)
O4 0.042(3) 0.014(2) 0.011(2) -0.0025(17) 0.0068(19) 0.006(2)
O5 0.042(3) 0.011(2) 0.015(2) 0.0010(17) 0.002(2) 0.008(2)
O6 0.030(2) 0.0094(19) 0.010(2) -0.0017(16) 0.0044(17) 0.0019(17)
Zn1 0.0266(4) 0.0072(4) 0.0086(4) 0.0005(2) 0.0044(3) -0.0029(3)

loop_
_atom_type_symbol
_atom_type_description
_atom_type_scat_dispersion_real
_atom_type_scat_dispersion_imag
_atom_type_scat_source
C C 0.0033 0.0016 'International Tables Vol C Tables 4.2.6.8 and 6.1.1.4'
H H 0.0000 0.0000 'International Tables Vol C Tables 4.2.6.8 and 6.1.1.4'
N N 0.0061 0.0033 'International Tables Vol C Tables 4.2.6.8 and 6.1.1.4'
O O 0.0106 0.0060 'International Tables Vol C Tables 4.2.6.8 and 6.1.1.4'
Zn Zn 0.2839 1.4301 'International Tables Vol C Tables 4.2.6.8 and 6.1.1.4'

loop_
_geom_angle_atom_site_label_1
_geom_angle_atom_site_label_2
_geom_angle_atom_site_label_3
_geom_angle
_geom_angle_site_symmetry_1
_geom_angle_site_symmetry_3
_geom_angle_publ_flag
C2 C1 C9 120.0 . . ?
C2 C1 C11 118(2) . . ?
C9 C1 C11 122(2) . . ?
C1 C2 C3 119.9 . . ?
C1 C2 H2 120.0 . . ?
C3 C2 H2 120.0 . . ?
C2 C3 C4 120.0 . . ?
C2 C3 H3 120.0 . . ?
C4 C3 H3 120.0 . . ?
C10 C4 C3 120.0 . . ?
C6 C5 C10 120.0 . . ?
C6 C5 H5 120.0 . . ?
C10 C5 H5 120.0 . . ?
C5 C6 C7 119.9 . . ?
C5 C6 H6 120.0 . . ?
C7 C6 H6 120.0 . . ?
C6 C7 C8 120.0 . . ?
C6 C7 H7 120.0 . . ?
C8 C7 H7 120.0 . . ?
C9 C8 C7 120.0 . . ?
C9 C8 C12 122.9(12) . . ?
C7 C8 C12 116.9(12) . . ?
C8 C9 C10 119.9 . . ?
C8 C9 C1 120.0 . . ?
C10 C9 C1 120.0 . . ?
C4 C10 C9 119.9 . . ?
C4 C10 C5 120.0 . . ?
C9 C10 C5 120.0 . . ?
O1 C11 N1 128(4) . . ?
O1 C11 C1 122(4) . . ?
N1 C11 C1 110(3) . . ?
O2 C12 N1 124(2) . . ?
O2 C12 C8 125(2) . . ?
N1 C12 C8 111.3(17) . . ?
N2 C13 C14 122.6(8) . . ?
N2 C13 H13 118.7 . . ?
C14 C13 H13 118.7 . . ?
C15 C14 C13 120.0(10) . . ?
C15 C14 H14 120.0 . . ?
C13 C14 H14 120.0 . . ?
C14 C15 C16 118.8(9) . . ?
C14 C15 N1 117.6(14) . . ?
C16 C15 N1 121.6(13) . . ?
C17 C16 C15 118.2(10) . . ?
C17 C16 H16 120.9 . . ?
C15 C16 H16 120.9 . . ?
N2 C17 C16 123.2(9) . . ?
N2 C17 H17 118.4 . . ?
C16 C17 H17 118.4 . . ?
C23 C18 C19 119.6(5) . . ?
C23 C18 C24 120.8(5) . . ?
C19 C18 C24 119.6(5) . . ?
C20 C19 C18 120.0(5) . . ?
C20 C19 H19 120.0 . . ?
C18 C19 H19 120.0 . . ?
C19 C20 C21 120.4(5) . . ?
C19 C20 C25 118.8(5) . . ?
C21 C20 C25 120.6(5) . . ?
C20 C21 C22 119.3(5) . . ?
C20 C21 H21 120.4 . . ?
C22 C21 H21 120.4 . . ?
C23 C22 C21 120.8(5) . . ?
C23 C22 N4 121.8(5) . . ?
C21 C22 N4 117.3(5) . . ?
C22 C23 C18 120.0(5) . . ?
C22 C23 H23 120.0 . . ?
C18 C23 H23 120.0 . . ?
O4 C24 O3 125.3(6) . . ?
O4 C24 C18 120.4(5) . . ?
O3 C24 C18 114.3(5) . . ?
O5 C25 O6 122.7(5) . . ?
O5 C25 C20 119.8(5) . . ?
O6 C25 C20 117.4(5) . . ?
O5 C25 Zn1 74.5(3) . 4 ?
O6 C25 Zn1 48.5(3) . 4 ?
C20 C25 Zn1 164.4(4) . 4 ?
C11 N1 C12 133(3) . . ?
C11 N1 C15 102(3) . . ?
C12 N1 C15 125(2) . . ?
C17 N2 C13 117.1(7) . . ?
C17 N2 Zn1 119.4(5) . . ?
C13 N2 Zn1 123.5(5) . . ?
C22 N4 Zn1 109.6(4) . 4_565 ?
C22 N4 H4A 109.8 . . ?
Zn1 N4 H4A 109.8 4_565 . ?
C22 N4 H4B 109.8 . . ?
Zn1 N4 H4B 109.8 4_565 . ?
H4A N4 H4B 108.2 . . ?
C24 O3 Zn1 123.1(4) . . ?
C25 O6 Zn1 102.4(4) . 4 ?
O3 Zn1 O6 100.38(18) . 4_556 ?
O3 Zn1 N2 101.5(2) . . ?
O6 Zn1 N2 120.7(2) 4_556 . ?
O3 Zn1 N4 115.2(2) . 4_566 ?
O6 Zn1 N4 105.98(19) 4_556 4_566 ?
N2 Zn1 N4 112.7(2) . 4_566 ?
O3 Zn1 C25 129.34(19) . 4_556 ?
O6 Zn1 C25 29.13(18) 4_556 4_556 ?
N2 Zn1 C25 105.3(2) . 4_556 ?
N4 Zn1 C25 92.64(19) 4_566 4_556 ?
O7 C26 N5 130(2) . . ?
O7 C26 H26 114.8 . . ?
N5 C26 H26 114.8 . . ?
N5 C27 H27A 109.5 . . ?
N5 C27 H27B 109.5 . . ?
H27A C27 H27B 109.5 . . ?
N5 C27 H27C 109.5 . . ?
H27A C27 H27C 109.5 . . ?
H27B C27 H27C 109.5 . . ?
N5 C28 H28A 109.5 . . ?
N5 C28 H28B 109.5 . . ?
H28A C28 H28B 109.5 . . ?
N5 C28 H28C 109.5 . . ?
H28A C28 H28C 109.5 . . ?
H28B C28 H28C 109.5 . . ?
C26 N5 C27 114.9(16) . . ?
C26 N5 C28 125.5(16) . . ?
C27 N5 C28 118.7(13) . . ?

loop_
_geom_bond_atom_site_label_1
_geom_bond_atom_site_label_2
_geom_bond_distance
_geom_bond_site_symmetry_2
_geom_bond_publ_flag
C1 C2 1.379(9) . ?
C1 C9 1.380(9) . ?
C1 C11 1.62(4) . ?
C2 C3 1.379(9) . ?
C2 H2 0.9300 . ?
C3 C4 1.380(9) . ?
C3 H3 0.9300 . ?
C4 C10 1.379(9) . ?
C5 C6 1.379(9) . ?
C5 C10 1.380(9) . ?
C5 H5 0.9300 . ?
C6 C7 1.379(9) . ?
C6 H6 0.9300 . ?
C7 C8 1.380(9) . ?
C7 H7 0.9300 . ?
C8 C9 1.379(9) . ?
C8 C12 1.55(2) . ?
C9 C10 1.379(9) . ?
C11 O1 1.19(5) . ?
C11 N1 1.35(5) . ?
C12 O2 1.05(2) . ?
C12 N1 1.41(3) . ?
C13 N2 1.337(10) . ?
C13 C14 1.376(12) . ?
C13 H13 0.9300 . ?
C14 C15 1.334(15) . ?
C14 H14 0.9300 . ?
C15 C16 1.395(16) . ?
C15 N1 1.52(3) . ?
C16 C17 1.370(13) . ?
C16 H16 0.9300 . ?
C17 N2 1.334(11) . ?
C17 H17 0.9300 . ?
C18 C23 1.390(8) . ?
C18 C19 1.409(8) . ?
C18 C24 1.505(8) . ?
C19 C20 1.380(8) . ?
C19 H19 0.9300 . ?
C20 C21 1.394(8) . ?
C20 C25 1.506(8) . ?
C21 C22 1.394(8) . ?
C21 H21 0.9300 . ?
C22 C23 1.381(8) . ?
C22 N4 1.445(7) . ?
C23 H23 0.9300 . ?
C24 O4 1.237(7) . ?
C24 O3 1.284(7) . ?
C25 O5 1.239(8) . ?
C25 O6 1.293(8) . ?
C25 Zn1 2.595(6) 4 ?
N2 Zn1 2.033(6) . ?
N4 Zn1 2.054(5) 4_565 ?
N4 H4A 0.8900 . ?
N4 H4B 0.8900 . ?
O3 Zn1 1.942(4) . ?
O6 Zn1 1.990(4) 4 ?
Zn1 O6 1.990(4) 4_556 ?
Zn1 N4 2.053(5) 4_566 ?
Zn1 C25 2.595(6) 4_556 ?
C26 O7 1.26(3) . ?
C26 N5 1.34(3) . ?
C26 H26 0.9300 . ?
C27 N5 1.44(2) . ?
C27 H27A 0.9600 . ?
C27 H27B 0.9600 . ?
C27 H27C 0.9600 . ?
C28 N5 1.46(2) . ?
C28 H28A 0.9600 . ?
C28 H28B 0.9600 . ?
C28 H28C 0.9600 . ?
